data_7112807
loop_
_publ_author_name
'Kou, Hui-Zhong'
'Hu, Kong-Qiu'
'Zhao, Hao-Yan'
'Tang, Junkui'
'Cui, Ai-Li'

_publ_section_title
;
 Multi-component synthesis of trimetallic tetranuclear clusters
 [Cu(L)(H(2)O)](2)Ln(H(2)O)(2)Cr(C(2)O(4))(3).12H(2)O (H(2)L =
 1,4,8,11-tetraazacyclotradecane-2,3-dione, Ln(3+) = Gd, Tb and Dy).
;
_journal_issue 35
_journal_name_full 'Chemical communications (Cambridge, England)'
_journal_page_first 6533
_journal_page_last 6535
_journal_paper_doi 10.1039/c0cc01628d
_journal_volume 46
_journal_year 2010
_chemical_formula_sum 'C26 H68 Cr Cu2 Gd N8 O32'
_chemical_formula_weight 1341.21
_chemical_name_systematic
;
?
;
_space_group_IT_number 15
_symmetry_cell_setting monoclinic
_symmetry_space_group_name_Hall '-C 2yc'
_symmetry_space_group_name_H-M 'C 1 2/c 1'
_atom_sites_solution_hydrogens geom
_atom_sites_solution_primary direct
_atom_sites_solution_secondary difmap
_audit_creation_method SHELXL-97
_cell_angle_alpha 90.00
_cell_angle_beta 100.3810(10)
_cell_angle_gamma 90.00
_cell_formula_units_Z 4
_cell_length_a 18.7457(7)
_cell_length_b 16.3391(7)
_cell_length_c 16.9184(6)
_cell_measurement_reflns_used 4856
_cell_measurement_temperature 293(2)
_cell_measurement_theta_max 27.47
_cell_measurement_theta_min 3.12
_cell_volume 5097.1(3)
_computing_cell_refinement 'crystalstructure 3.6.0 (Rigaku, 2004)'
_computing_data_collection 'crystalstructure 3.6.0 (Rigaku, 2004)'
_computing_data_reduction 'SHELXL-97 (Sheldrick, 1997)'
_computing_molecular_graphics 'XP (Sheldrick, 1998)'
_computing_publication_material 'XP (Sheldrick, 1998)'
_computing_structure_refinement 'SHELXL-97 (Sheldrick, 1997)'
_computing_structure_solution 'SHELXS-97 (Sheldrick, 1990)'
_diffrn_ambient_temperature 293(2)
_diffrn_detector_area_resol_mean 0.77
_diffrn_measured_fraction_theta_full 0.994
_diffrn_measured_fraction_theta_max 0.994
_diffrn_measurement_device_type 'Rigaku R-AXIS RAPID IP'
_diffrn_measurement_method '\w scans'
_diffrn_radiation_monochromator graphite
_diffrn_radiation_source 'fine-focus sealed tube'
_diffrn_radiation_type MoK\a
_diffrn_radiation_wavelength 0.71073
_diffrn_reflns_av_R_equivalents 0.0404
_diffrn_reflns_av_sigmaI/netI 0.0347
_diffrn_reflns_limit_h_max 24
_diffrn_reflns_limit_h_min -24
_diffrn_reflns_limit_k_max 21
_diffrn_reflns_limit_k_min -21
_diffrn_reflns_limit_l_max 21
_diffrn_reflns_limit_l_min -21
_diffrn_reflns_number 23699
_diffrn_reflns_theta_full 27.47
_diffrn_reflns_theta_max 27.47
_diffrn_reflns_theta_min 3.12
_exptl_absorpt_coefficient_mu 2.415
_exptl_absorpt_correction_T_max 0.830
_exptl_absorpt_correction_T_min 0.642
_exptl_absorpt_correction_type empirical
_exptl_absorpt_process_details 'ABSCOR; Higashi, 1995'
_exptl_crystal_colour red
_exptl_crystal_density_diffrn 1.748
_exptl_crystal_density_method 'not measured'
_exptl_crystal_description platelet
_exptl_crystal_F_000 2728
_exptl_crystal_size_max 0.21
_exptl_crystal_size_mid 0.18
_exptl_crystal_size_min 0.08
_refine_diff_density_max 0.820
_refine_diff_density_min -0.890
_refine_diff_density_rms 0.114
_refine_ls_extinction_method none
_refine_ls_goodness_of_fit_ref 1.021
_refine_ls_hydrogen_treatment constr
_refine_ls_matrix_type full
_refine_ls_number_parameters 317
_refine_ls_number_reflns 5799
_refine_ls_number_restraints 0
_refine_ls_restrained_S_all 1.021
_refine_ls_R_factor_all 0.0465
_refine_ls_R_factor_gt 0.0357
_refine_ls_shift/su_max 0.000
_refine_ls_shift/su_mean 0.000
_refine_ls_structure_factor_coef Fsqd
_refine_ls_weighting_details 'calc w=1/[\s^2^(Fo^2^)+(0.0557P)^2^+16.0878P] where P=(Fo^2^+2Fc^2^)/3'
_refine_ls_weighting_scheme calc
_refine_ls_wR_factor_gt 0.0908
_refine_ls_wR_factor_ref 0.1056
_reflns_number_gt 4856
_reflns_number_total 5799
_reflns_threshold_expression >2sigma(I)
_cod_data_source_file c0cc01628d.txt
_cod_data_source_block Cu2GdCr
_cod_depositor_comments
;
The following automatic conversions were performed:

'_exptl_absorpt_correction_type' value 'Empirical' changed to
'empirical' according to
/usr/data/users/saulius/automatic-downloads/retrospective/RSC/lib/dictionaries/cif_core.dic
dictionary named 'cif_core.dic' version 2.4.2 from 2011-04-26.

Automatic conversion script
Id: cif_fix_values 2281 2013-09-26 08:29:07Z andrius 
;
_cod_original_sg_symbol_H-M C2/c
_cod_database_code 7112807

loop_
_symmetry_equiv_pos_as_xyz
'x, y, z'
'-x, y, -z+1/2'
'x+1/2, y+1/2, z'
'-x+1/2, y+1/2, -z+1/2'
'-x, -y, -z'
'x, -y, z-1/2'
'-x+1/2, -y+1/2, -z'
'x+1/2, -y+1/2, z-1/2'

loop_
_atom_site_label
_atom_site_type_symbol
_atom_site_fract_x
_atom_site_fract_y
_atom_site_fract_z
_atom_site_U_iso_or_equiv
_atom_site_adp_type
_atom_site_occupancy
_atom_site_symmetry_multiplicity
_atom_site_calc_flag
_atom_site_refinement_flags
Gd1 Gd 0.5000 0.780546(15) 0.2500 0.03041(9) Uani 1 2 d S
Cu1 Cu 0.31761(3) 0.51392(3) 0.28297(3) 0.04135(14) Uani 1 1 d .
Cr1 Cr 0.5000 1.13651(5) 0.2500 0.03189(19) Uani 1 2 d S
C1 C 0.4055(3) 0.4985(3) 0.1462(3) 0.0522(11) Uani 1 1 d .
H1A H 0.4547 0.5140 0.1422 0.063 Uiso 1 1 calc R
H1B H 0.3746 0.5108 0.0952 0.063 Uiso 1 1 calc R
C2 C 0.4034(3) 0.4078(3) 0.1613(3) 0.0562(12) Uani 1 1 d .
H2A H 0.4400 0.3951 0.2078 0.067 Uiso 1 1 calc R
H2B H 0.4167 0.3797 0.1156 0.067 Uiso 1 1 calc R
C3 C 0.3319(3) 0.3735(3) 0.1752(3) 0.0528(11) Uani 1 1 d .
H3A H 0.2931 0.3948 0.1347 0.063 Uiso 1 1 calc R
H3B H 0.3324 0.3144 0.1697 0.063 Uiso 1 1 calc R
C4 C 0.2532(3) 0.3570(3) 0.2773(3) 0.0589(13) Uani 1 1 d .
H4A H 0.2617 0.2990 0.2870 0.071 Uiso 1 1 calc R
H4B H 0.2124 0.3632 0.2335 0.071 Uiso 1 1 calc R
C5 C 0.2367(3) 0.3972(3) 0.3511(3) 0.0600(13) Uani 1 1 d .
H5A H 0.1899 0.3788 0.3609 0.072 Uiso 1 1 calc R
H5B H 0.2731 0.3821 0.3971 0.072 Uiso 1 1 calc R
C6 C 0.2314(3) 0.5344(4) 0.4124(3) 0.0662(15) Uani 1 1 d .
H6A H 0.2733 0.5222 0.4534 0.079 Uiso 1 1 calc R
H6B H 0.1884 0.5180 0.4329 0.079 Uiso 1 1 calc R
C7 C 0.2284(3) 0.6262(4) 0.3970(4) 0.0724(16) Uani 1 1 d .
H7A H 0.1923 0.6367 0.3494 0.087 Uiso 1 1 calc R
H7B H 0.2122 0.6529 0.4418 0.087 Uiso 1 1 calc R
C8 C 0.2983(3) 0.6649(3) 0.3856(3) 0.0525(11) Uani 1 1 d .
H8A H 0.2908 0.7230 0.3758 0.063 Uiso 1 1 calc R
H8B H 0.3340 0.6585 0.4344 0.063 Uiso 1 1 calc R
C9 C 0.3737(2) 0.6686(2) 0.2855(2) 0.0337(8) Uani 1 1 d .
C10 C 0.40203(19) 0.6226(2) 0.2185(2) 0.0317(7) Uani 1 1 d .
C11 C 0.53841(19) 0.9744(2) 0.2399(2) 0.0321(8) Uani 1 1 d .
C12 C 0.4841(3) 1.2026(3) 0.0993(2) 0.0443(10) Uani 1 1 d .
C13 C 0.5493(2) 1.2469(3) 0.1509(2) 0.0418(9) Uani 1 1 d .
N1 N 0.2358(2) 0.4868(3) 0.3409(3) 0.0571(10) Uani 1 1 d .
H1C H 0.1944 0.4981 0.3056 0.069 Uiso 1 1 calc R
N2 N 0.3178(2) 0.3950(2) 0.2557(2) 0.0493(9) Uani 1 1 d .
H2C H 0.3558 0.3735 0.2907 0.059 Uiso 1 1 calc R
N3 N 0.38193(19) 0.5471(2) 0.2091(2) 0.0392(7) Uani 1 1 d .
N4 N 0.32630(18) 0.6277(2) 0.3176(2) 0.0395(7) Uani 1 1 d .
O1 O 0.44313(15) 0.66344(16) 0.18019(15) 0.0375(6) Uani 1 1 d .
O2 O 0.39864(15) 0.73991(16) 0.30276(17) 0.0383(6) Uani 1 1 d .
O3 O 0.56749(14) 0.90798(16) 0.23160(17) 0.0393(6) Uani 1 1 d .
O4 O 0.56632(15) 1.04465(16) 0.23371(17) 0.0373(6) Uani 1 1 d .
O5 O 0.45925(16) 1.14216(18) 0.13489(16) 0.0420(6) Uani 1 1 d .
O6 O 0.56595(16) 1.22025(16) 0.22296(17) 0.0412(6) Uani 1 1 d .
O7 O 0.5802(2) 1.3017(2) 0.12199(19) 0.0621(10) Uani 1 1 d .
O8 O 0.4605(2) 1.2248(2) 0.0306(2) 0.0754(13) Uani 1 1 d .
O1W O 0.40790(19) 0.4830(2) 0.4167(2) 0.0624(9) Uani 1 1 d .
O2W O 0.45007(18) 0.82467(19) 0.11774(17) 0.0508(7) Uani 1 1 d .
O3W O 0.49757(18) 1.37674(19) -0.04020(18) 0.0504(7) Uani 1 1 d .
O4W O 0.3655(2) 1.1334(3) -0.0801(2) 0.0812(13) Uani 1 1 d .
O5W O 0.4503(3) 0.9817(3) 0.0547(3) 0.0957(15) Uani 1 1 d .
O6W O 0.2500(3) 0.6603(4) 0.0783(4) 0.127(2) Uani 1 1 d .
O7W O 0.3276(4) 0.9745(3) -0.1270(5) 0.159(3) Uani 1 1 d .
O8W O 0.3549(2) 0.7384(2) 0.0107(2) 0.0632(9) Uani 1 1 d .

loop_
_atom_site_aniso_label
_atom_site_aniso_U_11
_atom_site_aniso_U_22
_atom_site_aniso_U_33
_atom_site_aniso_U_23
_atom_site_aniso_U_13
_atom_site_aniso_U_12
Gd1 0.03256(14) 0.02319(14) 0.03809(15) 0.000 0.01339(10) 0.000
Cu1 0.0387(3) 0.0332(3) 0.0556(3) 0.0080(2) 0.0175(2) -0.0059(2)
Cr1 0.0379(4) 0.0236(4) 0.0357(4) 0.000 0.0106(3) 0.000
C1 0.071(3) 0.036(2) 0.056(3) -0.0079(19) 0.029(2) -0.009(2)
C2 0.062(3) 0.037(2) 0.072(3) -0.008(2) 0.018(2) -0.007(2)
C3 0.060(3) 0.037(2) 0.058(3) 0.000(2) 0.001(2) -0.010(2)
C4 0.049(3) 0.049(3) 0.075(3) 0.017(2) 0.001(2) -0.019(2)
C5 0.045(3) 0.060(3) 0.076(3) 0.023(3) 0.013(2) -0.018(2)
C6 0.060(3) 0.076(4) 0.073(3) 0.014(3) 0.040(3) -0.012(3)
C7 0.061(3) 0.072(4) 0.098(4) 0.000(3) 0.051(3) 0.000(3)
C8 0.051(3) 0.050(3) 0.065(3) 0.000(2) 0.033(2) 0.000(2)
C9 0.0309(18) 0.0306(19) 0.0404(19) 0.0083(15) 0.0090(15) 0.0019(15)
C10 0.0301(18) 0.0317(19) 0.0335(17) 0.0022(14) 0.0061(14) -0.0019(15)
C11 0.0311(19) 0.0259(18) 0.0412(19) 0.0008(14) 0.0118(15) -0.0003(14)
C12 0.057(3) 0.038(2) 0.039(2) -0.0023(17) 0.0112(18) -0.008(2)
C13 0.055(3) 0.031(2) 0.041(2) -0.0025(16) 0.0134(18) -0.0078(19)
N1 0.045(2) 0.059(3) 0.070(3) 0.015(2) 0.0167(19) -0.0104(19)
N2 0.045(2) 0.037(2) 0.064(2) 0.0128(17) 0.0048(17) -0.0089(16)
N3 0.0458(19) 0.0283(17) 0.0476(19) 0.0006(13) 0.0192(15) -0.0057(14)
N4 0.0376(17) 0.0351(18) 0.0502(19) 0.0051(14) 0.0200(15) 0.0006(14)
O1 0.0463(15) 0.0319(14) 0.0385(13) 0.0001(11) 0.0185(12) -0.0104(12)
O2 0.0404(15) 0.0269(14) 0.0523(16) -0.0014(11) 0.0206(12) -0.0017(11)
O3 0.0332(14) 0.0282(14) 0.0601(17) -0.0004(12) 0.0185(12) 0.0020(11)
O4 0.0358(14) 0.0276(14) 0.0527(16) -0.0039(11) 0.0191(12) -0.0040(11)
O5 0.0508(17) 0.0379(16) 0.0365(14) -0.0009(11) 0.0060(12) -0.0115(13)
O6 0.0488(16) 0.0318(15) 0.0422(15) 0.0017(11) 0.0061(12) -0.0098(12)
O7 0.077(2) 0.058(2) 0.0508(18) 0.0090(15) 0.0096(17) -0.0318(19)
O8 0.101(3) 0.075(3) 0.0420(18) 0.0148(16) -0.0087(18) -0.036(2)
O1W 0.054(2) 0.050(2) 0.078(2) 0.0024(17) -0.0003(17) -0.0051(17)
O2W 0.066(2) 0.0398(17) 0.0449(16) 0.0058(13) 0.0045(14) -0.0005(15)
O3W 0.063(2) 0.0403(17) 0.0487(17) 0.0018(13) 0.0139(14) 0.0031(15)
O4W 0.080(3) 0.104(3) 0.060(2) -0.010(2) 0.0139(19) -0.034(3)
O5W 0.113(4) 0.066(3) 0.107(4) 0.011(2) 0.016(3) 0.001(3)
O6W 0.081(3) 0.145(5) 0.152(5) 0.080(4) 0.014(3) -0.005(3)
O7W 0.200(7) 0.082(4) 0.246(8) 0.040(4) 0.177(7) 0.021(4)
O8W 0.058(2) 0.072(2) 0.057(2) -0.0015(17) 0.0041(16) -0.0029(19)

loop_
_atom_type_symbol
_atom_type_description
_atom_type_scat_dispersion_real
_atom_type_scat_dispersion_imag
_atom_type_scat_source
C C 0.0033 0.0016 'International Tables Vol C Tables 4.2.6.8 and 6.1.1.4'
H H 0.0000 0.0000 'International Tables Vol C Tables 4.2.6.8 and 6.1.1.4'
N N 0.0061 0.0033 'International Tables Vol C Tables 4.2.6.8 and 6.1.1.4'
O O 0.0106 0.0060 'International Tables Vol C Tables 4.2.6.8 and 6.1.1.4'
Cr Cr 0.3209 0.6236 'International Tables Vol C Tables 4.2.6.8 and 6.1.1.4'
Cu Cu 0.3201 1.2651 'International Tables Vol C Tables 4.2.6.8 and 6.1.1.4'
Gd Gd -0.1653 3.9035 'International Tables Vol C Tables 4.2.6.8 and 6.1.1.4'

loop_
_geom_angle_atom_site_label_1
_geom_angle_atom_site_label_2
_geom_angle_atom_site_label_3
_geom_angle
_geom_angle_site_symmetry_1
_geom_angle_site_symmetry_3
O2 Gd1 O2 146.98(13) . 2_655
O2 Gd1 O2W 86.33(11) . 2_655
O2 Gd1 O2W 103.68(11) 2_655 2_655
O2 Gd1 O2W 103.68(11) . .
O2 Gd1 O2W 86.33(11) 2_655 .
O2W Gd1 O2W 144.68(15) 2_655 .
O2 Gd1 O1 68.97(9) . .
O2 Gd1 O1 84.55(9) 2_655 .
O2W Gd1 O1 140.47(10) 2_655 .
O2W Gd1 O1 73.34(10) . .
O2 Gd1 O1 84.55(9) . 2_655
O2 Gd1 O1 68.97(9) 2_655 2_655
O2W Gd1 O1 73.34(10) 2_655 2_655
O2W Gd1 O1 140.47(10) . 2_655
O1 Gd1 O1 73.99(14) . 2_655
O2 Gd1 O3 138.89(9) . .
O2 Gd1 O3 73.91(9) 2_655 .
O2W Gd1 O3 74.97(10) 2_655 .
O2W Gd1 O3 75.58(10) . .
O1 Gd1 O3 143.02(9) . .
O1 Gd1 O3 122.66(9) 2_655 .
O2 Gd1 O3 73.91(9) . 2_655
O2 Gd1 O3 138.89(9) 2_655 2_655
O2W Gd1 O3 75.58(10) 2_655 2_655
O2W Gd1 O3 74.97(10) . 2_655
O1 Gd1 O3 122.66(9) . 2_655
O1 Gd1 O3 143.02(9) 2_655 2_655
O3 Gd1 O3 66.16(12) . 2_655
N4 Cu1 N3 84.29(13) . .
N4 Cu1 N2 174.15(16) . .
N3 Cu1 N2 95.41(14) . .
N4 Cu1 N1 95.37(16) . .
N3 Cu1 N1 168.63(17) . .
N2 Cu1 N1 86.08(17) . .
O6 Cr1 O6 91.05(18) 2_655 .
O6 Cr1 O5 83.35(12) 2_655 2_655
O6 Cr1 O5 92.86(12) . 2_655
O6 Cr1 O5 92.86(12) 2_655 .
O6 Cr1 O5 83.35(12) . .
O5 Cr1 O5 174.61(18) 2_655 .
O6 Cr1 O4 93.33(11) 2_655 2_655
O6 Cr1 O4 173.63(12) . 2_655
O5 Cr1 O4 92.24(12) 2_655 2_655
O5 Cr1 O4 91.81(12) . 2_655
O6 Cr1 O4 173.63(12) 2_655 .
O6 Cr1 O4 93.33(11) . .
O5 Cr1 O4 91.81(12) 2_655 .
O5 Cr1 O4 92.24(12) . .
O4 Cr1 O4 82.70(15) 2_655 .
N3 C1 C2 113.0(4) . .
N3 C1 H1A 109.0 . .
C2 C1 H1A 109.0 . .
N3 C1 H1B 109.0 . .
C2 C1 H1B 109.0 . .
H1A C1 H1B 107.8 . .
C1 C2 C3 116.3(4) . .
C1 C2 H2A 108.2 . .
C3 C2 H2A 108.2 . .
C1 C2 H2B 108.2 . .
C3 C2 H2B 108.2 . .
H2A C2 H2B 107.4 . .
N2 C3 C2 111.5(4) . .
N2 C3 H3A 109.3 . .
C2 C3 H3A 109.3 . .
N2 C3 H3B 109.3 . .
C2 C3 H3B 109.3 . .
H3A C3 H3B 108.0 . .
N2 C4 C5 109.1(4) . .
N2 C4 H4A 109.9 . .
C5 C4 H4A 109.9 . .
N2 C4 H4B 109.9 . .
C5 C4 H4B 109.9 . .
H4A C4 H4B 108.3 . .
N1 C5 C4 109.8(4) . .
N1 C5 H5A 109.7 . .
C4 C5 H5A 109.7 . .
N1 C5 H5B 109.7 . .
C4 C5 H5B 109.7 . .
H5A C5 H5B 108.2 . .
N1 C6 C7 113.0(4) . .
N1 C6 H6A 109.0 . .
C7 C6 H6A 109.0 . .
N1 C6 H6B 109.0 . .
C7 C6 H6B 109.0 . .
H6A C6 H6B 107.8 . .
C8 C7 C6 115.6(5) . .
C8 C7 H7A 108.4 . .
C6 C7 H7A 108.4 . .
C8 C7 H7B 108.4 . .
C6 C7 H7B 108.4 . .
H7A C7 H7B 107.5 . .
N4 C8 C7 111.6(4) . .
N4 C8 H8A 109.3 . .
C7 C8 H8A 109.3 . .
N4 C8 H8B 109.3 . .
C7 C8 H8B 109.3 . .
H8A C8 H8B 108.0 . .
O2 C9 N4 128.5(4) . .
O2 C9 C10 117.3(3) . .
N4 C9 C10 114.2(3) . .
O1 C10 N3 128.6(3) . .
O1 C10 C9 116.0(3) . .
N3 C10 C9 115.3(3) . .
O3 C11 O4 125.9(3) . .
O3 C11 C11 118.4(2) . 2_655
O4 C11 C11 115.7(2) . 2_655
O8 C12 O5 125.0(4) . .
O8 C12 C13 120.8(4) . .
O5 C12 C13 114.2(4) . .
O7 C13 O6 125.6(4) . .
O7 C13 C12 120.2(4) . .
O6 C13 C12 114.3(3) . .
C6 N1 C5 115.8(4) . .
C6 N1 Cu1 116.8(3) . .
C5 N1 Cu1 106.4(3) . .
C6 N1 H1C 105.6 . .
C5 N1 H1C 105.6 . .
Cu1 N1 H1C 105.6 . .
C4 N2 C3 115.0(4) . .
C4 N2 Cu1 108.6(3) . .
C3 N2 Cu1 116.9(3) . .
C4 N2 H2C 105.0 . .
C3 N2 H2C 105.0 . .
Cu1 N2 H2C 105.0 . .
C10 N3 C1 119.4(3) . .
C10 N3 Cu1 112.6(3) . .
C1 N3 Cu1 128.0(3) . .
C9 N4 C8 118.5(4) . .
C9 N4 Cu1 112.9(3) . .
C8 N4 Cu1 127.2(3) . .
C10 O1 Gd1 115.0(2) . .
C9 O2 Gd1 117.6(2) . .
C11 O3 Gd1 118.5(2) . .
C11 O4 Cr1 113.0(2) . .
C12 O5 Cr1 113.1(3) . .
C13 O6 Cr1 113.9(3) . .

loop_
_geom_bond_atom_site_label_1
_geom_bond_atom_site_label_2
_geom_bond_distance
_geom_bond_site_symmetry_2
Gd1 O2 2.336(3) .
Gd1 O2 2.336(3) 2_655
Gd1 O2W 2.377(3) 2_655
Gd1 O2W 2.377(3) .
Gd1 O1 2.396(3) .
Gd1 O1 2.396(3) 2_655
Gd1 O3 2.485(3) .
Gd1 O3 2.485(3) 2_655
Cu1 N4 1.947(3) .
Cu1 N3 1.963(3) .
Cu1 N2 1.997(4) .
Cu1 N1 2.012(4) .
Cu1 O1W 2.619(4) .
Cr1 O6 1.953(3) 2_655
Cr1 O6 1.953(3) .
Cr1 O5 1.962(3) 2_655
Cr1 O5 1.962(3) .
Cr1 O4 2.000(3) 2_655
Cr1 O4 2.000(3) .
C1 N3 1.459(5) .
C1 C2 1.505(6) .
C1 H1A 0.9700 .
C1 H1B 0.9700 .
C2 C3 1.509(7) .
C2 H2A 0.9700 .
C2 H2B 0.9700 .
C3 N2 1.476(6) .
C3 H3A 0.9700 .
C3 H3B 0.9700 .
C4 N2 1.465(6) .
C4 C5 1.493(8) .
C4 H4A 0.9700 .
C4 H4B 0.9700 .
C5 N1 1.473(7) .
C5 H5A 0.9700 .
C5 H5B 0.9700 .
C6 N1 1.453(7) .
C6 C7 1.523(8) .
C6 H6A 0.9700 .
C6 H6B 0.9700 .
C7 C8 1.498(6) .
C7 H7A 0.9700 .
C7 H7B 0.9700 .
C8 N4 1.478(5) .
C8 H8A 0.9700 .
C8 H8B 0.9700 .
C9 O2 1.270(5) .
C9 N4 1.306(5) .
C9 C10 1.532(5) .
C10 O1 1.281(4) .
C10 N3 1.291(5) .
C11 O3 1.233(4) .
C11 O4 1.274(4) .
C11 C11 1.538(7) 2_655
C12 O8 1.221(5) .
C12 O5 1.287(5) .
C12 C13 1.548(6) .
C13 O7 1.217(5) .
C13 O6 1.279(5) .
N1 H1C 0.9100 .
N2 H2C 0.9100 .
